data_7027394
loop_
_publ_author_name
'Chang, Ho-Chol'
'Ishii, Tomohiko'
'Kondo, Mitsuru'
'Kitagawa, Susumu'

_publ_section_title
;
 Synthesis, X-ray crystal structures and properties of chromium complexes
 with semiquinonate and catecholate
;
_journal_issue 15
_journal_name_full 'Journal of the Chemical Society, Dalton Transactions'
_journal_page_first 2467
_journal_paper_doi 10.1039/a902162k
_journal_year 1999
_chemical_formula_sum 'C30 H16 Br12 Cl4 Cr O6 Se4'
_chemical_formula_weight 1940.95
_space_group_IT_number 2
_symmetry_cell_setting triclinic
_symmetry_Int_Tables_number 2
_symmetry_space_group_name_Hall '-P 1'
_symmetry_space_group_name_H-M 'P -1'
_audit_creation_date 'Thu Nov  5 16:26:25 1998'
_audit_creation_method 'from TEXRAY.INF file'
_cell_angle_alpha 111.43(4)
_cell_angle_beta 109.39(4)
_cell_angle_gamma 83.91(4)
_cell_formula_units_Z 2
_cell_length_a 13.523(6)
_cell_length_b 16.177(8)
_cell_length_c 12.406(7)
_cell_measurement_reflns_used 25
_cell_measurement_temperature 296.2
_cell_measurement_theta_max 16.1
_cell_measurement_theta_min 12.0
_cell_volume 2383(2)
_computing_cell_refinement 'Rigaku/AFC Diffractometer Control'
_computing_data_collection 'Rigaku/AFC Diffractometer Control'
_computing_data_reduction teXsan
_computing_publication_material teXsan
_computing_structure_refinement teXsan
_diffrn_ambient_temperature 296.2
_diffrn_measurement_device_type 'Rigaku AFC7R'
_diffrn_measurement_method \w-2\q
_diffrn_orient_matrix_UB_11 0.05585
_diffrn_orient_matrix_UB_12 -0.04509
_diffrn_orient_matrix_UB_13 0.00854
_diffrn_orient_matrix_UB_21 0.03725
_diffrn_orient_matrix_UB_22 0.02359
_diffrn_orient_matrix_UB_23 -0.04046
_diffrn_orient_matrix_UB_31 0.04052
_diffrn_orient_matrix_UB_32 0.04269
_diffrn_orient_matrix_UB_33 0.08139
_diffrn_radiation_detector 'scintillation counter'
_diffrn_radiation_monochromator graphite
_diffrn_radiation_source 'Rigaku rotating anode'
_diffrn_radiation_type 'Mo K\a'
_diffrn_radiation_wavelength 0.7107
_diffrn_reflns_av_R_equivalents 0.083
_diffrn_reflns_av_sigmaI/netI 0.183
_diffrn_reflns_limit_h_max 16
_diffrn_reflns_limit_h_min 0
_diffrn_reflns_limit_k_max 21
_diffrn_reflns_limit_k_min -20
_diffrn_reflns_limit_l_max 15
_diffrn_reflns_limit_l_min -16
_diffrn_reflns_number 10417
_diffrn_reflns_reduction_process 'Lp corrections applied'
_diffrn_reflns_theta_max 27.51
_diffrn_reflns_theta_min 2.03
_diffrn_standards_decay_% -5.37
_diffrn_standards_interval_count 150
_diffrn_standards_number 3
_exptl_absorpt_coefficient_mu 13.653
_exptl_absorpt_correction_T_max 0.999
_exptl_absorpt_correction_T_min 0.160
_exptl_absorpt_correction_type psi-scan
_exptl_absorpt_process_details '(North, Phillips & Mathews, 1968)'
_exptl_crystal_colour green
_exptl_crystal_density_diffrn 2.705
_exptl_crystal_density_method 'not measured'
_exptl_crystal_description cubic
_exptl_crystal_F_000 1784.00
_exptl_crystal_size_max 0.750
_exptl_crystal_size_mid 0.300
_exptl_crystal_size_min 0.200
_refine_diff_density_max 1.28
_refine_diff_density_min -1.01
_refine_ls_extinction_method none
_refine_ls_goodness_of_fit_ref 1.976
_refine_ls_hydrogen_treatment noref
_refine_ls_matrix_type full
_refine_ls_number_constraints 0
_refine_ls_number_parameters 460
_refine_ls_number_reflns 3232
_refine_ls_number_restraints 0
_refine_ls_R_factor_all 0.0570
_refine_ls_R_factor_gt 0.0570
_refine_ls_shift/su_max 0.0000
_refine_ls_shift/su_mean 0.0000
_refine_ls_structure_factor_coef F
_refine_ls_weighting_details 'w = 1/[\s^2^(Fo) + 0.00009|Fo|^2^]'
_refine_ls_weighting_scheme calc
_refine_ls_wR_factor_gt 0.0577
_refine_ls_wR_factor_ref 0.0577
_reflns_number_gt 3232
_reflns_number_total 9953
_reflns_observed_criterion >2.0sigma(I)
_cod_data_source_file 902162ksup1.cif
_cod_data_source_block 4b
_cod_original_cell_volume 2382(2)
_cod_original_sg_symbol_H-M P-1
_cod_original_formula_sum 'C30 H16 Br12 Cl4 Cr O6 Se4 '
_cod_database_code 7027394

loop_
_symmetry_equiv_pos_as_xyz
'x, y, z'
'-x, -y, -z'

loop_
_atom_site_label
_atom_site_type_symbol
_atom_site_fract_x
_atom_site_fract_y
_atom_site_fract_z
_atom_site_U_iso_or_equiv
_atom_site_adp_type
_atom_site_occupancy
_atom_site_calc_flag
Br(1) Br -0.4094(2) 0.9403(2) 0.1815(2) 0.078(1) Uani 1.00 d
Br(2) Br -0.4175(2) 1.1468(2) 0.1777(3) 0.086(1) Uani 1.00 d
Br(3) Br -0.3079(2) 1.1898(2) 0.0038(3) 0.090(1) Uani 1.00 d
Br(4) Br -0.1920(2) 1.0275(2) -0.1657(3) 0.082(1) Uani 1.00 d
Br(5) Br -0.5959(2) 0.6523(2) -0.4401(2) 0.0693(9) Uani 1.00 d
Br(6) Br -0.5652(2) 0.5278(2) -0.7089(2) 0.0753(10) Uani 1.00 d
Br(7) Br -0.3273(2) 0.4896(2) -0.7287(2) 0.077(1) Uani 1.00 d
Br(8) Br -0.1218(2) 0.5592(2) -0.4798(2) 0.0580(9) Uani 1.00 d
Br(9) Br -0.2558(2) 0.4787(2) -0.0032(2) 0.0653(9) Uani 1.00 d
Br(10) Br -0.0249(2) 0.4592(2) 0.1914(2) 0.080(1) Uani 1.00 d
Br(11) Br 0.1624(2) 0.6069(2) 0.2817(2) 0.080(1) Uani 1.00 d
Br(12) Br 0.1223(2) 0.7648(2) 0.1574(2) 0.075(1) Uani 1.00 d
Se(1) Se -0.0509(2) 1.0343(2) 0.2464(2) 0.0567(9) Uani 1.00 d
Se(2) Se -0.1544(2) 1.1579(2) 0.4389(2) 0.0666(10) Uani 1.00 d
Se(3) Se -0.0872(2) 0.8593(2) 0.3112(2) 0.0672(10) Uani 1.00 d
Se(4) Se -0.1894(2) 0.9787(2) 0.5074(2) 0.0561(9) Uani 1.00 d
Cr(1) Cr -0.2434(3) 0.7408(2) -0.1232(3) 0.045(1) Uani 1.00 d
Cl(1) Cl 0.4696 0.0444 0.4097 1.0710 Uani 1.00 d
Cl(2) Cl 0.6107 0.1704 0.6198 0.4519 Uani 1.00 d
Cl(3) Cl 0.3983 0.2716 0.7713 0.5388 Uani 1.00 d
Cl(4) Cl 0.5248 0.3712 0.9641 0.2467 Uani 1.00 d
O(1) O -0.304(1) 0.818(1) -0.004(1) 0.054(5) Uani 1.00 d
O(2) O -0.228(1) 0.8510(9) -0.145(1) 0.045(5) Uani 1.00 d
O(3) O -0.381(1) 0.7102(9) -0.248(1) 0.044(5) Uani 1.00 d
O(4) O -0.196(1) 0.6718(9) -0.262(1) 0.041(5) Uani 1.00 d
O(5) O -0.249(1) 0.6391(9) -0.079(1) 0.044(5) Uani 1.00 d
O(6) O -0.102(1) 0.7534(9) -0.011(1) 0.050(5) Uani 1.00 d
C(1) C -0.307(2) 0.901(2) 0.007(2) 0.053(9) Uani 1.00 d
C(2) C -0.352(2) 0.971(2) 0.080(2) 0.054(9) Uani 1.00 d
C(3) C -0.351(2) 1.056(2) 0.079(2) 0.052(8) Uani 1.00 d
C(4) C -0.309(2) 1.075(1) 0.006(2) 0.059(9) Uani 1.00 d
C(5) C -0.259(2) 1.006(2) -0.069(2) 0.064(9) Uani 1.00 d
C(6) C -0.262(2) 0.920(2) -0.072(2) 0.046(8) Uani 1.00 d
C(7) C -0.377(2) 0.661(1) -0.353(2) 0.044(8) Uani 1.00 d
C(8) C -0.462(2) 0.627(1) -0.460(2) 0.036(7) Uani 1.00 d
C(9) C -0.450(2) 0.574(1) -0.569(2) 0.055(9) Uani 1.00 d
C(10) C -0.345(2) 0.557(1) -0.577(2) 0.054(8) Uani 1.00 d
C(11) C -0.260(2) 0.587(1) -0.472(2) 0.037(7) Uani 1.00 d
C(12) C -0.273(2) 0.639(1) -0.364(2) 0.032(7) Uani 1.00 d
C(13) C -0.162(2) 0.628(1) -0.002(2) 0.041(8) Uani 1.00 d
C(14) C -0.146(2) 0.558(1) 0.043(2) 0.046(7) Uani 1.00 d
C(15) C -0.050(2) 0.551(1) 0.127(2) 0.044(8) Uani 1.00 d
C(16) C 0.034(2) 0.612(2) 0.166(2) 0.051(8) Uani 1.00 d
C(17) C 0.019(2) 0.681(2) 0.119(2) 0.056(9) Uani 1.00 d
C(18) C -0.079(2) 0.689(2) 0.036(2) 0.046(8) Uani 1.00 d
C(19) C -0.113(2) 1.046(2) 0.364(2) 0.053(8) Uani 1.00 d
C(20) C -0.128(2) 0.970(2) 0.390(2) 0.047(8) Uani 1.00 d
C(21) C -0.064(2) 1.157(2) 0.266(2) 0.07(1) Uani 1.00 d
C(22) C -0.112(2) 1.209(2) 0.349(2) 0.07(1) Uani 1.00 d
C(23) C -0.024(2) 1.184(2) 0.186(2) 0.08(1) Uani 1.00 d
C(24) C -0.135(2) 1.305(2) 0.371(2) 0.08(1) Uani 1.00 d
C(25) C -0.140(2) 0.806(2) 0.391(2) 0.068(10) Uani 1.00 d
C(26) C -0.183(2) 0.856(2) 0.476(2) 0.08(1) Uani 1.00 d
C(27) C -0.123(3) 0.710(2) 0.356(3) 0.13(2) Uani 1.00 d
C(28) C -0.227(2) 0.823(2) 0.547(2) 0.09(1) Uani 1.00 d
C(29) C 0.5240 0.1261 0.4394 0.2619 Uani 1.00 d
C(30) C 0.4302 0.3153 0.9408 0.1845 Uani 1.00 d
H(1) H 0.0035 1.1345 0.1358 0.0964 Uiso 1.00 calc
H(2) H 0.0295 1.2282 0.2357 0.0964 Uiso 1.00 calc
H(3) H -0.0796 1.2084 0.1361 0.0964 Uiso 1.00 calc
H(4) H -0.1811 1.3114 0.3000 0.0951 Uiso 1.00 calc
H(5) H -0.1674 1.3259 0.4349 0.0951 Uiso 1.00 calc
H(6) H -0.0719 1.3371 0.3983 0.0951 Uiso 1.00 calc
H(7) H -0.0935 0.6902 0.2927 0.1479 Uiso 1.00 calc
H(8) H -0.1902 0.6803 0.3282 0.1479 Uiso 1.00 calc
H(9) H -0.0795 0.6967 0.4248 0.1479 Uiso 1.00 calc
H(10) H -0.1751 0.7931 0.5911 0.1067 Uiso 1.00 calc
H(11) H -0.2837 0.7830 0.4916 0.1067 Uiso 1.00 calc
H(12) H -0.2524 0.8715 0.6016 0.1067 Uiso 1.00 calc
H(13) H 0.5690 0.1156 0.3912 0.2916 Uiso 1.00 calc
H(14) H 0.4743 0.1697 0.4231 0.2916 Uiso 1.00 calc
H(15) H 0.3759 0.3500 0.9674 0.1949 Uiso 1.00 calc
H(16) H 0.4485 0.2700 0.9754 0.1949 Uiso 1.00 calc

loop_
_atom_site_aniso_label
_atom_site_aniso_U_11
_atom_site_aniso_U_22
_atom_site_aniso_U_33
_atom_site_aniso_U_12
_atom_site_aniso_U_13
_atom_site_aniso_U_23
Br(1) 0.066(2) 0.109(3) 0.059(2) 0.006(2) 0.033(2) 0.018(2)
Br(2) 0.064(2) 0.085(2) 0.084(2) 0.021(2) 0.035(2) -0.003(2)
Br(3) 0.081(2) 0.056(2) 0.127(3) 0.021(2) 0.044(2) 0.022(2)
Br(4) 0.107(3) 0.059(2) 0.105(2) 0.012(2) 0.063(2) 0.031(2)
Br(5) 0.039(2) 0.088(2) 0.069(2) 0.016(1) 0.017(1) 0.017(2)
Br(6) 0.055(2) 0.098(2) 0.045(1) 0.013(2) 0.001(1) 0.009(2)
Br(7) 0.075(2) 0.100(2) 0.043(1) 0.024(2) 0.022(2) 0.015(2)
Br(8) 0.046(2) 0.072(2) 0.064(2) 0.022(1) 0.027(1) 0.029(2)
Br(9) 0.068(2) 0.073(2) 0.064(2) -0.002(2) 0.020(2) 0.034(2)
Br(10) 0.091(2) 0.085(2) 0.080(2) 0.037(2) 0.031(2) 0.052(2)
Br(11) 0.050(2) 0.120(3) 0.059(2) 0.025(2) 0.004(2) 0.037(2)
Br(12) 0.045(2) 0.085(2) 0.080(2) -0.008(2) 0.008(2) 0.018(2)
Se(1) 0.054(2) 0.063(2) 0.060(2) 0.008(1) 0.024(1) 0.024(1)
Se(2) 0.068(2) 0.058(2) 0.091(2) 0.016(2) 0.047(2) 0.030(2)
Se(3) 0.098(2) 0.053(2) 0.060(2) 0.014(2) 0.044(2) 0.016(1)
Se(4) 0.060(2) 0.055(2) 0.058(2) 0.011(1) 0.030(1) 0.019(1)
Cr(1) 0.040(3) 0.053(3) 0.042(2) 0.009(2) 0.012(2) 0.017(2)
Cl(1) 0.3173 2.2771 0.5820 0.1244 0.3014 0.3445
Cl(2) 0.3141 0.4309 0.4509 0.0329 -0.0205 0.1066
Cl(3) 0.7994 0.1965 0.3362 -0.0617 -0.2601 0.1470
Cl(4) 0.2454 0.1972 0.2749 -0.0229 -0.0051 0.1272
O(1) 0.05(1) 0.07(1) 0.040(9) 0.011(9) 0.020(8) 0.016(9)
O(2) 0.05(1) 0.05(1) 0.036(8) 0.014(8) 0.018(8) 0.016(8)
O(3) 0.04(1) 0.06(1) 0.033(8) 0.022(8) 0.020(8) 0.019(8)
O(4) 0.025(9) 0.05(1) 0.052(9) 0.011(7) 0.007(8) 0.030(8)
O(5) 0.030(10) 0.06(1) 0.039(8) 0.003(8) 0.007(8) 0.021(8)
O(6) 0.06(1) 0.05(1) 0.051(9) 0.011(8) 0.025(9) 0.026(9)
C(1) 0.05(2) 0.05(2) 0.04(1) 0.00(1) 0.01(1) 0.01(1)
C(2) 0.03(2) 0.09(2) 0.05(1) 0.01(1) 0.02(1) 0.02(2)
C(3) 0.05(2) 0.04(2) 0.05(2) 0.01(1) 0.02(1) 0.00(1)
C(4) 0.06(2) 0.03(2) 0.08(2) 0.00(1) 0.03(2) 0.00(1)
C(5) 0.06(2) 0.07(2) 0.05(2) 0.01(2) 0.00(1) 0.02(2)
C(6) 0.04(2) 0.05(2) 0.04(1) 0.02(1) 0.01(1) 0.01(1)
C(7) 0.04(2) 0.04(2) 0.06(2) 0.01(1) 0.02(1) 0.03(1)
C(8) 0.02(1) 0.05(2) 0.04(1) 0.01(1) 0.02(1) 0.02(1)
C(9) 0.04(2) 0.04(2) 0.08(2) 0.02(1) 0.02(2) 0.03(2)
C(10) 0.08(2) 0.05(2) 0.03(1) 0.02(1) 0.01(1) 0.02(1)
C(11) 0.03(1) 0.05(2) 0.05(1) 0.01(1) 0.02(1) 0.03(1)
C(12) 0.04(2) 0.03(1) 0.03(1) 0.01(1) 0.01(1) 0.01(1)
C(13) 0.05(2) 0.04(2) 0.02(1) 0.01(1) 0.01(1) 0.01(1)
C(14) 0.04(2) 0.06(2) 0.02(1) -0.01(1) -0.01(1) 0.00(1)
C(15) 0.06(2) 0.05(2) 0.02(1) 0.00(1) 0.02(1) -0.01(1)
C(16) 0.06(2) 0.06(2) 0.02(1) 0.03(2) 0.02(1) 0.01(1)
C(17) 0.04(2) 0.07(2) 0.04(1) 0.00(1) 0.01(1) 0.00(1)
C(18) 0.05(2) 0.06(2) 0.03(1) -0.01(1) 0.01(1) 0.00(1)
C(19) 0.04(2) 0.08(2) 0.03(1) -0.01(1) 0.01(1) 0.00(1)
C(20) 0.03(2) 0.06(2) 0.04(1) 0.01(1) 0.00(1) 0.02(1)
C(21) 0.05(2) 0.07(2) 0.09(2) 0.01(2) 0.03(2) 0.05(2)
C(22) 0.06(2) 0.05(2) 0.10(2) 0.01(1) 0.03(2) 0.05(2)
C(23) 0.07(2) 0.09(2) 0.11(2) 0.00(2) 0.05(2) 0.07(2)
C(24) 0.08(2) 0.04(2) 0.12(2) 0.01(2) 0.06(2) 0.02(2)
C(25) 0.11(3) 0.03(2) 0.06(2) 0.02(2) 0.03(2) 0.02(1)
C(26) 0.12(3) 0.03(2) 0.09(2) 0.01(2) 0.04(2) 0.02(2)
C(27) 0.24(4) 0.06(2) 0.12(3) 0.02(2) 0.11(3) 0.04(2)
C(28) 0.13(3) 0.07(2) 0.09(2) 0.03(2) 0.08(2) 0.04(2)
C(29) 0.4831 0.0956 0.4886 0.1905 0.4733 0.1815
C(30) 0.2193 0.0839 0.4215 0.0776 0.2877 0.1328

loop_
_atom_type_symbol
_atom_type_description
_atom_type_scat_dispersion_real
_atom_type_scat_dispersion_imag
_atom_type_scat_source
C C 0.003 0.002
;International Tables for Crystallography
(1992, Vol. C, Tables 4.2.6.8 and 6.1.1.1)
;
H H 0.000 0.000
;International Tables for Crystallography
(1992, Vol. C, Table 6.1.1.2)
;
O O 0.011 0.006
;International Tables for Crystallography
(1992, Vol. C, Tables 4.2.6.8 and 6.1.1.1)
;
Cr Cr 0.321 0.624
;International Tables for Crystallography
(1992, Vol. C, Tables 4.2.6.8 and 6.1.1.1)
;
Se Se -0.093 2.226
;International Tables for Crystallography
(1992, Vol. C, Tables 4.2.6.8 and 6.1.1.1)
;
Br Br -0.290 2.459
;International Tables for Crystallography
(1992, Vol. C, Tables 4.2.6.8 and 6.1.1.1)
;
Cl Cl 0.148 0.159
;International Tables for Crystallography
(1992, Vol. C, Tables 4.2.6.8 and 6.1.1.1)
;

loop_
_geom_angle_atom_site_label_1
_geom_angle_atom_site_label_2
_geom_angle_atom_site_label_3
_geom_angle
_geom_angle_site_symmetry_1
_geom_angle_site_symmetry_2
_geom_angle_site_symmetry_3
_geom_angle_publ_flag
C(19) Se(1) C(21) 93(1) 1_555 1_555 1_555 yes
C(19) Se(2) C(22) 94(1) 1_555 1_555 1_555 yes
C(20) Se(3) C(25) 93(1) 1_555 1_555 1_555 yes
C(20) Se(4) C(26) 93(1) 1_555 1_555 1_555 yes
O(1) Cr(1) O(2) 82.3(6) 1_555 1_555 1_555 yes
O(1) Cr(1) O(3) 91.9(6) 1_555 1_555 1_555 yes
O(1) Cr(1) O(4) 170.8(6) 1_555 1_555 1_555 yes
O(1) Cr(1) O(5) 93.0(6) 1_555 1_555 1_555 yes
O(1) Cr(1) O(6) 94.9(6) 1_555 1_555 1_555 yes
O(2) Cr(1) O(3) 94.7(6) 1_555 1_555 1_555 yes
O(2) Cr(1) O(4) 91.7(5) 1_555 1_555 1_555 yes
O(2) Cr(1) O(5) 172.4(6) 1_555 1_555 1_555 yes
O(2) Cr(1) O(6) 90.9(6) 1_555 1_555 1_555 yes
O(3) Cr(1) O(4) 81.7(5) 1_555 1_555 1_555 yes
O(3) Cr(1) O(5) 91.4(6) 1_555 1_555 1_555 yes
O(3) Cr(1) O(6) 171.7(6) 1_555 1_555 1_555 yes
O(4) Cr(1) O(5) 93.7(5) 1_555 1_555 1_555 yes
O(4) Cr(1) O(6) 92.1(6) 1_555 1_555 1_555 yes
O(5) Cr(1) O(6) 83.4(6) 1_555 1_555 1_555 yes
C(29) Cl(1) H(13) 26.927(2) 1_555 1_555 1_555 no
C(29) Cl(1) H(14) 26.927(10) 1_555 1_555 1_555 no
H(13) Cl(1) H(14) 46.172(10) 1_555 1_555 1_555 no
Cr(1) O(1) C(1) 114(1) 1_555 1_555 1_555 yes
Cr(1) O(2) C(6) 113(1) 1_555 1_555 1_555 yes
Cr(1) O(3) C(7) 113(1) 1_555 1_555 1_555 yes
Cr(1) O(4) C(12) 113(1) 1_555 1_555 1_555 yes
Cr(1) O(5) C(13) 111(1) 1_555 1_555 1_555 yes
Cr(1) O(6) C(18) 111(1) 1_555 1_555 1_555 yes
O(1) C(1) C(2) 127(2) 1_555 1_555 1_555 yes
O(1) C(1) C(6) 114(2) 1_555 1_555 1_555 yes
C(2) C(1) C(6) 118(2) 1_555 1_555 1_555 yes
Br(1) C(2) C(1) 115(1) 1_555 1_555 1_555 yes
Br(1) C(2) C(3) 124(1) 1_555 1_555 1_555 yes
C(1) C(2) C(3) 120(2) 1_555 1_555 1_555 yes
Br(2) C(3) C(2) 118(1) 1_555 1_555 1_555 yes
Br(2) C(3) C(4) 118(1) 1_555 1_555 1_555 yes
C(2) C(3) C(4) 122(2) 1_555 1_555 1_555 yes
Br(3) C(4) C(3) 122(1) 1_555 1_555 1_555 yes
Br(3) C(4) C(5) 117(1) 1_555 1_555 1_555 yes
C(3) C(4) C(5) 119(2) 1_555 1_555 1_555 yes
Br(4) C(5) C(4) 122(1) 1_555 1_555 1_555 yes
Br(4) C(5) C(6) 118(2) 1_555 1_555 1_555 yes
C(4) C(5) C(6) 118(2) 1_555 1_555 1_555 yes
O(2) C(6) C(1) 115(2) 1_555 1_555 1_555 yes
O(2) C(6) C(5) 124(2) 1_555 1_555 1_555 yes
C(1) C(6) C(5) 120(2) 1_555 1_555 1_555 yes
O(3) C(7) C(8) 126(2) 1_555 1_555 1_555 yes
O(3) C(7) C(12) 116(2) 1_555 1_555 1_555 yes
C(8) C(7) C(12) 117(2) 1_555 1_555 1_555 yes
Br(5) C(8) C(7) 115(1) 1_555 1_555 1_555 yes
Br(5) C(8) C(9) 121(1) 1_555 1_555 1_555 yes
C(7) C(8) C(9) 122(2) 1_555 1_555 1_555 yes
Br(6) C(9) C(8) 121(1) 1_555 1_555 1_555 yes
Br(6) C(9) C(10) 119(1) 1_555 1_555 1_555 yes
C(8) C(9) C(10) 118(2) 1_555 1_555 1_555 yes
Br(7) C(10) C(9) 119(1) 1_555 1_555 1_555 yes
Br(7) C(10) C(11) 121(1) 1_555 1_555 1_555 yes
C(9) C(10) C(11) 119(2) 1_555 1_555 1_555 yes
Br(8) C(11) C(10) 120(1) 1_555 1_555 1_555 yes
Br(8) C(11) C(12) 118(1) 1_555 1_555 1_555 yes
C(10) C(11) C(12) 121(2) 1_555 1_555 1_555 yes
O(4) C(12) C(7) 114(1) 1_555 1_555 1_555 yes
O(4) C(12) C(11) 124(2) 1_555 1_555 1_555 yes
C(7) C(12) C(11) 120(2) 1_555 1_555 1_555 yes
O(5) C(13) C(14) 123(2) 1_555 1_555 1_555 yes
O(5) C(13) C(18) 117(2) 1_555 1_555 1_555 yes
C(14) C(13) C(18) 119(2) 1_555 1_555 1_555 yes
Br(9) C(14) C(13) 119(1) 1_555 1_555 1_555 yes
Br(9) C(14) C(15) 120(1) 1_555 1_555 1_555 yes
C(13) C(14) C(15) 120(1) 1_555 1_555 1_555 yes
Br(10) C(15) C(14) 121(1) 1_555 1_555 1_555 yes
Br(10) C(15) C(16) 117(1) 1_555 1_555 1_555 yes
C(14) C(15) C(16) 120(1) 1_555 1_555 1_555 yes
Br(11) C(16) C(15) 122(1) 1_555 1_555 1_555 yes
Br(11) C(16) C(17) 118(1) 1_555 1_555 1_555 yes
C(15) C(16) C(17) 119(2) 1_555 1_555 1_555 yes
Br(12) C(17) C(16) 124(1) 1_555 1_555 1_555 yes
Br(12) C(17) C(18) 116(1) 1_555 1_555 1_555 yes
C(16) C(17) C(18) 118(2) 1_555 1_555 1_555 yes
O(6) C(18) C(13) 114(2) 1_555 1_555 1_555 yes
O(6) C(18) C(17) 123(1) 1_555 1_555 1_555 yes
C(13) C(18) C(17) 121(2) 1_555 1_555 1_555 yes
Se(1) C(19) Se(2) 116(1) 1_555 1_555 1_555 yes
Se(1) C(19) C(20) 119(1) 1_555 1_555 1_555 yes
Se(2) C(19) C(20) 123(1) 1_555 1_555 1_555 yes
Se(3) C(20) Se(4) 116(1) 1_555 1_555 1_555 yes
Se(3) C(20) C(19) 122(1) 1_555 1_555 1_555 yes
Se(4) C(20) C(19) 121(1) 1_555 1_555 1_555 yes
Se(1) C(21) C(22) 117(1) 1_555 1_555 1_555 yes
Se(1) C(21) C(23) 115(1) 1_555 1_555 1_555 yes
C(22) C(21) C(23) 127(2) 1_555 1_555 1_555 yes
Se(2) C(22) C(21) 118(1) 1_555 1_555 1_555 yes
Se(2) C(22) C(24) 116(1) 1_555 1_555 1_555 yes
C(21) C(22) C(24) 124(2) 1_555 1_555 1_555 yes
C(21) C(23) H(1) 110(2) 1_555 1_555 1_555 no
C(21) C(23) H(2) 108(2) 1_555 1_555 1_555 no
C(21) C(23) H(3) 109(2) 1_555 1_555 1_555 no
H(1) C(23) H(2) 109(2) 1_555 1_555 1_555 no
H(1) C(23) H(3) 109(2) 1_555 1_555 1_555 no
H(2) C(23) H(3) 108(2) 1_555 1_555 1_555 no
C(22) C(24) H(4) 109(2) 1_555 1_555 1_555 no
C(22) C(24) H(5) 108(2) 1_555 1_555 1_555 no
C(22) C(24) H(6) 110(2) 1_555 1_555 1_555 no
H(4) C(24) H(5) 108(2) 1_555 1_555 1_555 no
H(4) C(24) H(6) 111(2) 1_555 1_555 1_555 no
H(5) C(24) H(6) 108(2) 1_555 1_555 1_555 no
Se(3) C(25) C(26) 119(1) 1_555 1_555 1_555 yes
Se(3) C(25) C(27) 113(1) 1_555 1_555 1_555 yes
Se(3) C(25) H(7) 87(1) 1_555 1_555 1_555 no
Se(3) C(25) H(8) 126(1) 1_555 1_555 1_555 no
Se(3) C(25) H(9) 123(1) 1_555 1_555 1_555 no
C(26) C(25) C(27) 126(2) 1_555 1_555 1_555 yes
C(26) C(25) H(7) 153(1) 1_555 1_555 1_555 no
C(26) C(25) H(8) 110(1) 1_555 1_555 1_555 no
C(26) C(25) H(9) 110(1) 1_555 1_555 1_555 no
C(27) C(25) H(7) 26(1) 1_555 1_555 1_555 no
C(27) C(25) H(8) 27(1) 1_555 1_555 1_555 no
C(27) C(25) H(9) 26(1) 1_555 1_555 1_555 no
H(7) C(25) H(8) 45.8(6) 1_555 1_555 1_555 no
H(7) C(25) H(9) 45.8(6) 1_555 1_555 1_555 no
H(8) C(25) H(9) 45.8(5) 1_555 1_555 1_555 no
Se(4) C(26) C(25) 117(1) 1_555 1_555 1_555 yes
Se(4) C(26) C(28) 117(1) 1_555 1_555 1_555 yes
Se(4) C(26) H(11) 126(1) 1_555 1_555 1_555 no
Se(4) C(26) H(12) 90(1) 1_555 1_555 1_555 no
C(25) C(26) C(28) 124(2) 1_555 1_555 1_555 yes
C(25) C(26) H(11) 109(1) 1_555 1_555 1_555 no
C(25) C(26) H(12) 151(1) 1_555 1_555 1_555 no
C(28) C(26) H(11) 26(1) 1_555 1_555 1_555 no
C(28) C(26) H(12) 26(1) 1_555 1_555 1_555 no
H(11) C(26) H(12) 45.7(6) 1_555 1_555 1_555 no
C(25) C(27) H(7) 110(2) 1_555 1_555 1_555 no
C(25) C(27) H(8) 108(3) 1_555 1_555 1_555 no
C(25) C(27) H(9) 109(2) 1_555 1_555 1_555 no
H(7) C(27) H(8) 109(3) 1_555 1_555 1_555 no
H(7) C(27) H(9) 110(3) 1_555 1_555 1_555 no
H(8) C(27) H(9) 108(2) 1_555 1_555 1_555 no
C(26) C(28) H(10) 109(2) 1_555 1_555 1_555 no
C(26) C(28) H(11) 108(2) 1_555 1_555 1_555 no
C(26) C(28) H(12) 108(2) 1_555 1_555 1_555 no
H(10) C(28) H(11) 110(2) 1_555 1_555 1_555 no
H(10) C(28) H(12) 110(2) 1_555 1_555 1_555 no
H(11) C(28) H(12) 109(2) 1_555 1_555 1_555 no
Cl(1) C(29) H(13) 109.45(1) 1_555 1_555 1_555 no
Cl(1) C(29) H(14) 109.45(2) 1_555 1_555 1_555 no
H(13) C(29) H(14) 109.46(2) 1_555 1_555 1_555 no
Cl(3) C(30) Cl(4) 94.653(2) 1_555 1_555 1_555 yes
Cl(3) C(30) H(15) 113.041(10) 1_555 1_555 1_555 no
Cl(3) C(30) H(16) 113.041(2) 1_555 1_555 1_555 no
Cl(4) C(30) H(15) 113.04(2) 1_555 1_555 1_555 no
Cl(4) C(30) H(16) 113.04(1) 1_555 1_555 1_555 no
H(15) C(30) H(16) 109.460(2) 1_555 1_555 1_555 no

loop_
_geom_bond_atom_site_label_1
_geom_bond_atom_site_label_2
_geom_bond_distance
_geom_bond_site_symmetry_1
_geom_bond_site_symmetry_2
_geom_bond_publ_flag
Br(1) C(2) 1.90(2) 1_555 1_555 yes
Br(2) C(3) 1.90(2) 1_555 1_555 yes
Br(3) C(4) 1.87(2) 1_555 1_555 yes
Br(4) C(5) 1.86(2) 1_555 1_555 yes
Br(5) C(8) 1.88(2) 1_555 1_555 yes
Br(6) C(9) 1.87(2) 1_555 1_555 yes
Br(7) C(10) 1.88(2) 1_555 1_555 yes
Br(8) C(11) 1.90(2) 1_555 1_555 yes
Br(9) C(14) 1.87(2) 1_555 1_555 yes
Br(10) C(15) 1.88(2) 1_555 1_555 yes
Br(11) C(16) 1.87(2) 1_555 1_555 yes
Br(12) C(17) 1.86(2) 1_555 1_555 yes
Se(1) C(19) 1.85(2) 1_555 1_555 yes
Se(1) C(21) 1.90(3) 1_555 1_555 yes
Se(2) C(19) 1.83(2) 1_555 1_555 yes
Se(2) C(22) 1.86(2) 1_555 1_555 yes
Se(3) C(20) 1.82(2) 1_555 1_555 yes
Se(3) C(25) 1.86(2) 1_555 1_555 yes
Se(4) C(20) 1.87(2) 1_555 1_555 yes
Se(4) C(26) 1.87(2) 1_555 1_555 yes
Cr(1) O(1) 1.91(1) 1_555 1_555 yes
Cr(1) O(2) 1.94(1) 1_555 1_555 yes
Cr(1) O(3) 1.96(1) 1_555 1_555 yes
Cr(1) O(4) 1.95(1) 1_555 1_555 yes
Cr(1) O(5) 1.93(1) 1_555 1_555 yes
Cr(1) O(6) 1.93(1) 1_555 1_555 yes
Cl(1) C(29) 1.4472(2) 1_555 1_555 yes
Cl(3) C(30) 1.867 1_555 1_555 yes
Cl(4) C(30) 1.5316(5) 1_555 1_555 yes
O(1) C(1) 1.31(2) 1_555 1_555 yes
O(2) C(6) 1.31(2) 1_555 1_555 yes
O(3) C(7) 1.27(2) 1_555 1_555 yes
O(4) C(12) 1.31(2) 1_555 1_555 yes
O(5) C(13) 1.29(2) 1_555 1_555 yes
O(6) C(18) 1.33(2) 1_555 1_555 yes
C(1) C(2) 1.40(3) 1_555 1_555 yes
C(1) C(6) 1.44(3) 1_555 1_555 yes
C(2) C(3) 1.37(3) 1_555 1_555 yes
C(3) C(4) 1.35(3) 1_555 1_555 yes
C(4) C(5) 1.45(3) 1_555 1_555 yes
C(5) C(6) 1.39(3) 1_555 1_555 yes
C(7) C(8) 1.41(3) 1_555 1_555 yes
C(7) C(12) 1.45(3) 1_555 1_555 yes
C(8) C(9) 1.36(3) 1_555 1_555 yes
C(9) C(10) 1.45(3) 1_555 1_555 yes
C(10) C(11) 1.38(3) 1_555 1_555 yes
C(11) C(12) 1.36(2) 1_555 1_555 yes
C(13) C(14) 1.41(3) 1_555 1_555 yes
C(13) C(18) 1.41(3) 1_555 1_555 yes
C(14) C(15) 1.39(3) 1_555 1_555 yes
C(15) C(16) 1.43(3) 1_555 1_555 yes
C(16) C(17) 1.41(3) 1_555 1_555 yes
C(17) C(18) 1.41(3) 1_555 1_555 yes
C(19) C(20) 1.43(3) 1_555 1_555 yes
C(21) C(22) 1.36(3) 1_555 1_555 yes
C(21) C(23) 1.49(3) 1_555 1_555 yes
C(22) C(24) 1.49(3) 1_555 1_555 yes
C(25) C(26) 1.34(3) 1_555 1_555 yes
C(25) C(27) 1.46(3) 1_555 1_555 yes
C(26) C(28) 1.48(3) 1_555 1_555 yes

loop_
_geom_contact_atom_site_label_1
_geom_contact_atom_site_label_2
_geom_contact_distance
_geom_contact_site_symmetry_1
_geom_contact_site_symmetry_2
Br(1) Cl(1) 3.541(3) 1_555 1_465
Br(2) O(3) 3.51(1) 1_555 2_475
Br(3) Cl(4) 3.589(3) 1_555 1_464
Br(4) Br(12) 3.542(4) 1_555 2_575
Br(6) O(5) 3.52(1) 1_555 2_464
Br(6) Br(9) 3.559(3) 1_555 2_464
Br(7) Cl(4) 3.551(3) 1_555 1_453
Br(8) Br(10) 3.573(3) 1_555 2_565
Br(9) Cl(4) 3.431(3) 1_555 1_454
Br(10) O(4) 3.53(1) 1_555 2_565
Br(10) C(18) 3.55(2) 1_555 2_565
Se(3) C(17) 3.52(2) 1_555 1_555
Se(3) C(18) 3.55(2) 1_555 1_555
Cl(3) C(25) 3.50(3) 1_555 2_566
Cl(3) C(27) 3.55(4) 1_555 2_566
Cl(3) C(26) 3.59(3) 1_555 2_566
O(1) C(30) 3.32(1) 1_555 2_566
O(2) C(23) 3.57(3) 1_555 2_575
O(5) C(30) 3.30(1) 1_555 2_566
C(15) C(27) 3.42(4) 1_555 1_555
C(16) C(27) 3.53(4) 1_555 1_555
C(20) C(20) 3.58(4) 1_555 2_576
